data_4311389
loop_
_publ_author_name
'A-Qing Wu'
'Fa-Kun Zheng'
'Wen-Tong Chen'
'Li-Zhen Cai'
'Guo-Cong Guo'
'Jin-Shun Huang'
'Zhen-Chao Dong'
'Yoshihiko Takano'

_publ_section_title
;
 Two Series of Novel Rare Earth Complexes with Dicyanamide
 [Ln(dca)2(phen)2(H2O)3][dca].(phen), (Ln = Pr, Gd, and Sm) and
 [Ln(dca)3(2,2'-bipy)2(H2O)]n, (Ln = Gd, Sm, and La): Syntheses, Crystal
 Structures, and Magnetic Properties
;
_journal_name_full 'Inorganic Chemistry'
_journal_page_first 4839
_journal_page_last 4845
_journal_paper_doi 10.1021/ic035470j
_journal_volume 43
_journal_year 2004
_chemical_formula_sum 'C42 H30 Gd N15 O3'
_chemical_formula_weight 950.06
_chemical_name_systematic
; 
 ? 
;
_space_group_IT_number 14
_symmetry_cell_setting monoclinic
_symmetry_space_group_name_Hall '-P 2yn'
_symmetry_space_group_name_H-M 'P 1 21/n 1'
_atom_sites_solution_hydrogens geom
_atom_sites_solution_primary direct
_atom_sites_solution_secondary difmap
_audit_creation_method SHELXL-97
_cell_angle_alpha 90.00
_cell_angle_beta 91.122(15)
_cell_angle_gamma 90.00
_cell_formula_units_Z 4
_cell_length_a 14.206(4)
_cell_length_b 16.462(3)
_cell_length_c 17.217(3)
_cell_measurement_temperature 293(2)
_cell_measurement_theta_max 27.48
_cell_measurement_theta_min 3.01
_cell_volume 4025.6(15)
_computing_cell_refinement 'CrystalClear (Rigaku Corp., 2002)'
_computing_data_collection 'CrystalClear (Rigaku Corp., 2002)'
_computing_data_reduction 'CrystalClear (Rigaku Corp., 2002)'
_computing_molecular_graphics 'Siemens SHELXTL^TM^ 5'
_computing_publication_material 'Siemens SHELXTL^TM^ 5'
_computing_structure_refinement 'Siemens SHELXTL^TM^ 5'
_computing_structure_solution 'Siemens SHELXTL^TM^ 5'
_diffrn_ambient_temperature 293(2)
_diffrn_measured_fraction_theta_full 0.996
_diffrn_measured_fraction_theta_max 0.996
_diffrn_measurement_device_type 'Rigaku Mercury CCD'
_diffrn_measurement_method \w
_diffrn_radiation_monochromator graphite
_diffrn_radiation_source 'fine-focus sealed tube'
_diffrn_radiation_type MoK\a
_diffrn_radiation_wavelength 0.71073
_diffrn_reflns_av_R_equivalents 0.0658
_diffrn_reflns_av_sigmaI/netI 0.0565
_diffrn_reflns_limit_h_max 18
_diffrn_reflns_limit_h_min -16
_diffrn_reflns_limit_k_max 21
_diffrn_reflns_limit_k_min -21
_diffrn_reflns_limit_l_max 21
_diffrn_reflns_limit_l_min -22
_diffrn_reflns_number 33030
_diffrn_reflns_theta_full 27.48
_diffrn_reflns_theta_max 27.48
_diffrn_reflns_theta_min 3.01
_exptl_absorpt_coefficient_mu 1.708
_exptl_absorpt_correction_T_max 1.0000
_exptl_absorpt_correction_T_min 0.4614
_exptl_absorpt_correction_type multi-scan
_exptl_absorpt_process_details 'CrystalClear; Rigaku, 2002)'
_exptl_crystal_colour colorless
_exptl_crystal_density_diffrn 1.568
_exptl_crystal_density_method 'not measured'
_exptl_crystal_description prism
_exptl_crystal_F_000 1900
_exptl_crystal_size_max 1.000
_exptl_crystal_size_mid 0.350
_exptl_crystal_size_min 0.250
_refine_diff_density_max 1.194
_refine_diff_density_min -1.221
_refine_diff_density_rms 0.102
_refine_ls_extinction_method none
_refine_ls_goodness_of_fit_ref 1.046
_refine_ls_hydrogen_treatment mixed
_refine_ls_matrix_type full
_refine_ls_number_parameters 550
_refine_ls_number_reflns 9211
_refine_ls_number_restraints 0
_refine_ls_restrained_S_all 1.046
_refine_ls_R_factor_all 0.0589
_refine_ls_R_factor_gt 0.0407
_refine_ls_shift/su_max 0.004
_refine_ls_shift/su_mean 0.000
_refine_ls_structure_factor_coef Fsqd
_refine_ls_weighting_details 'calc w=1/[\s^2^(Fo^2^)+(0.0602P)^2^+4.3077P] where P=(Fo^2^+2Fc^2^)/3'
_refine_ls_weighting_scheme calc
_refine_ls_wR_factor_gt 0.1088
_refine_ls_wR_factor_ref 0.1221
_reflns_number_gt 7381
_reflns_number_total 9211
_reflns_threshold_expression >2sigma(I)
_cod_data_source_file ic035470jsi20040116_112556.cif
_cod_data_source_block 14
_cod_depositor_comments
;
The following automatic conversions were performed:
'_exptl_absorpt_correction_type' value 'Multi-scan' changed to
'multi-scan' according to
'/home/saulius/struct/CIF-dictionaries/cif_core.dic' dictionary named
'cif_core.dic' version 2.4.1 from 2010-06-29.

Automatic conversion script
Id: cif_fix_enum 1527 2010-12-29 10:47:43Z saulius 
;
_cod_database_code 4311389

loop_
_symmetry_equiv_pos_as_xyz
'x, y, z'
'-x+1/2, y+1/2, -z+1/2'
'-x, -y, -z'
'x-1/2, -y-1/2, z-1/2'

loop_
_atom_site_label
_atom_site_type_symbol
_atom_site_fract_x
_atom_site_fract_y
_atom_site_fract_z
_atom_site_U_iso_or_equiv
_atom_site_adp_type
_atom_site_occupancy
_atom_site_symmetry_multiplicity
_atom_site_calc_flag
_atom_site_refinement_flags
_atom_site_disorder_assembly
_atom_site_disorder_group
Gd1 Gd 0.794423(6) 0.746201(5) 0.030631(5) 0.02696(3) Uani 1 1 d . . .
O1W O 0.93541(11) 0.71870(12) -0.03931(10) 0.0507(5) Uani 1 1 d . . .
O2W O 0.74617(12) 0.66845(9) -0.08145(10) 0.0474(4) Uani 1 1 d . . .
O3W O 0.65198(11) 0.82447(9) 0.01519(11) 0.0477(4) Uani 1 1 d . . .
N1 N 0.84349(13) 0.89595(10) 0.05896(12) 0.0417(5) Uani 1 1 d . . .
N2 N 0.81136(13) 0.84416(10) -0.09165(11) 0.0393(5) Uani 1 1 d . . .
C1 C 0.85645(18) 0.92360(15) 0.13007(17) 0.0562(7) Uani 1 1 d . . .
H1A H 0.8495 0.8875 0.1711 0.067 Uiso 1 1 calc R . .
C2 C 0.8800(2) 1.00418(17) 0.1475(2) 0.0764(9) Uani 1 1 d . . .
H2A H 0.8881 1.0207 0.1989 0.092 Uiso 1 1 calc R . .
C3 C 0.8910(2) 1.05749(16) 0.0890(2) 0.0775(10) Uani 1 1 d . . .
H3A H 0.9064 1.1113 0.0997 0.093 Uiso 1 1 calc R . .
C4 C 0.87910(18) 1.03159(14) 0.0126(2) 0.0612(9) Uani 1 1 d . . .
C5 C 0.8897(2) 1.08473(15) -0.0529(2) 0.0792(11) Uani 1 1 d . . .
H5A H 0.9057 1.1388 -0.0442 0.095 Uiso 1 1 calc R . .
C6 C 0.8772(2) 1.05868(16) -0.1256(2) 0.0814(10) Uani 1 1 d . . .
H6A H 0.8860 1.0946 -0.1665 0.098 Uiso 1 1 calc R . .
C7 C 0.85069(19) 0.97712(15) -0.14211(18) 0.0602(8) Uani 1 1 d . . .
C8 C 0.8349(2) 0.94884(18) -0.21757(18) 0.0733(9) Uani 1 1 d . . .
H8A H 0.8426 0.9833 -0.2597 0.088 Uiso 1 1 calc R . .
C9 C 0.8084(2) 0.87074(19) -0.22886(17) 0.0686(9) Uani 1 1 d . . .
H9A H 0.7975 0.8510 -0.2788 0.082 Uiso 1 1 calc R . .
C10 C 0.79755(19) 0.82034(16) -0.16464(14) 0.0526(7) Uani 1 1 d . . .
H10A H 0.7795 0.7668 -0.1735 0.063 Uiso 1 1 calc R . .
C11 C 0.83876(15) 0.92249(12) -0.07984(15) 0.0424(6) Uani 1 1 d . . .
C12 C 0.85390(15) 0.94946(12) -0.00097(15) 0.0438(6) Uani 1 1 d . . .
N3 N 0.83584(12) 0.59592(10) 0.07142(10) 0.0344(4) Uani 1 1 d . . .
N4 N 0.65189(13) 0.64327(10) 0.06299(12) 0.0411(5) Uani 1 1 d . . .
C13 C 0.92441(16) 0.57057(13) 0.07456(14) 0.0426(6) Uani 1 1 d . . .
H13A H 0.9711 0.6068 0.0600 0.051 Uiso 1 1 calc R . .
C14 C 0.95201(19) 0.49319(14) 0.09826(15) 0.0524(7) Uani 1 1 d . . .
H14A H 1.0153 0.4788 0.0998 0.063 Uiso 1 1 calc R . .
C15 C 0.88549(19) 0.43927(14) 0.11903(15) 0.0515(7) Uani 1 1 d . . .
H15A H 0.9025 0.3872 0.1350 0.062 Uiso 1 1 calc R . .
C16 C 0.79071(18) 0.46236(13) 0.11639(13) 0.0455(6) Uani 1 1 d . . .
C17 C 0.7171(2) 0.40757(14) 0.13645(17) 0.0607(8) Uani 1 1 d . . .
H17A H 0.7324 0.3558 0.1541 0.073 Uiso 1 1 calc R . .
C18 C 0.6266(2) 0.42936(15) 0.13029(18) 0.0651(8) Uani 1 1 d . . .
H18A H 0.5798 0.3921 0.1421 0.078 Uiso 1 1 calc R . .
C19 C 0.60089(18) 0.51017(14) 0.10554(15) 0.0494(7) Uani 1 1 d . . .
C20 C 0.50695(19) 0.53511(16) 0.09716(18) 0.0602(8) Uani 1 1 d . . .
H20A H 0.4583 0.4995 0.1087 0.072 Uiso 1 1 calc R . .
C21 C 0.48747(19) 0.61082(17) 0.0723(2) 0.0679(9) Uani 1 1 d . . .
H21A H 0.4253 0.6278 0.0661 0.082 Uiso 1 1 calc R . .
C22 C 0.56095(17) 0.66345(15) 0.05595(18) 0.0568(8) Uani 1 1 d . . .
H22A H 0.5460 0.7157 0.0392 0.068 Uiso 1 1 calc R . .
C23 C 0.67142(15) 0.56633(12) 0.08705(13) 0.0373(5) Uani 1 1 d . . .
C24 C 0.76846(15) 0.54179(12) 0.09222(12) 0.0357(5) Uani 1 1 d . . .
N7 N 0.73500(18) 0.76529(15) 0.16563(14) 0.0612(7) Uani 1 1 d . . .
N8 N 0.6403(3) 0.7175(2) 0.26980(18) 0.1203(11) Uani 1 1 d . . .
N9 N 0.4854(2) 0.76447(19) 0.30505(18) 0.0828(9) Uani 1 1 d . . .
C37 C 0.6876(2) 0.74592(15) 0.21298(17) 0.0535(8) Uani 1 1 d . . .
C38 C 0.5559(2) 0.74444(15) 0.28421(15) 0.0582(9) Uani 1 1 d . . .
N10 N 0.93095(17) 0.74687(11) 0.12306(14) 0.0495(6) Uani 1 1 d . . .
N11 N 1.0547(3) 0.7330(2) 0.2215(2) 0.1039(11) Uani 1 1 d . . .
N12 N 1.0775(2) 0.8031(3) 0.3413(2) 0.1408(14) Uani 1 1 d . . .
C39 C 0.9876(2) 0.74276(14) 0.17051(17) 0.0506(7) Uani 1 1 d . . .
C40 C 1.0617(2) 0.7720(2) 0.28573(18) 0.0696(9) Uani 1 1 d . . .
N5 N 0.37416(15) 1.02018(13) -0.08259(14) 0.0573(6) Uani 1 1 d . . .
N6 N 0.39043(14) 1.04316(12) 0.07710(13) 0.0531(6) Uani 1 1 d . . .
C25 C 0.3682(2) 1.0077(2) -0.15843(19) 0.0753(10) Uani 1 1 d . . .
H25A H 0.3697 1.0528 -0.1909 0.090 Uiso 1 1 calc R . .
C26 C 0.3598(2) 0.9312(2) -0.1928(2) 0.0857(11) Uani 1 1 d . . .
H26A H 0.3563 0.9252 -0.2465 0.103 Uiso 1 1 calc R . .
C27 C 0.3569(2) 0.8660(2) -0.1448(2) 0.0766(10) Uani 1 1 d . . .
H27A H 0.3506 0.8142 -0.1659 0.092 Uiso 1 1 calc R . .
C28 C 0.36340(18) 0.87506(15) -0.06465(18) 0.0557(7) Uani 1 1 d . . .
C29 C 0.3600(2) 0.80842(16) -0.0119(2) 0.0736(10) Uani 1 1 d . . .
H29A H 0.3531 0.7561 -0.0316 0.088 Uiso 1 1 calc R . .
C30 C 0.3665(2) 0.81913(16) 0.0650(2) 0.0736(10) Uani 1 1 d . . .
H30A H 0.3640 0.7742 0.0976 0.088 Uiso 1 1 calc R . .
C31 C 0.37732(19) 0.89899(16) 0.09816(17) 0.0583(8) Uani 1 1 d . . .
C32 C 0.3847(2) 0.9109(2) 0.1780(2) 0.0825(11) Uani 1 1 d . . .
H32A H 0.3822 0.8668 0.2117 0.099 Uiso 1 1 calc R . .
C33 C 0.3955(3) 0.9871(2) 0.2064(2) 0.0886(12) Uani 1 1 d . . .
H33A H 0.4007 0.9966 0.2595 0.106 Uiso 1 1 calc R . .
C34 C 0.3986(2) 1.0506(2) 0.1536(2) 0.0739(10) Uani 1 1 d . . .
H34A H 0.4072 1.1027 0.1734 0.089 Uiso 1 1 calc R . .
C35 C 0.38009(15) 0.96640(13) 0.04852(15) 0.0441(6) Uani 1 1 d . . .
C36 C 0.37312(15) 0.95486(14) -0.03491(16) 0.0458(6) Uani 1 1 d . . .
N13 N 0.12134(17) 0.71686(16) 0.00348(18) 0.0769(9) Uani 1 1 d . . .
N14 N 0.24006(17) 0.63608(14) 0.07205(17) 0.0717(8) Uani 1 1 d . . .
N15 N 0.2239(3) 0.49310(15) 0.10132(17) 0.0896(10) Uani 1 1 d . . .
C41 C 0.2270(2) 0.55995(16) 0.08581(16) 0.0584(8) Uani 1 1 d . . .
C42 C 0.17405(17) 0.67662(15) 0.03629(18) 0.0556(7) Uani 1 1 d . . .

loop_
_atom_site_aniso_label
_atom_site_aniso_U_11
_atom_site_aniso_U_22
_atom_site_aniso_U_33
_atom_site_aniso_U_23
_atom_site_aniso_U_13
_atom_site_aniso_U_12
Gd1 0.02493(5) 0.02877(5) 0.02720(5) 0.00047(3) 0.00114(4) -0.00159(3)
O1W 0.0319(8) 0.0747(10) 0.0456(9) 0.0106(9) 0.0021(7) 0.0048(8)
O2W 0.0541(9) 0.0374(7) 0.0502(9) -0.0035(7) -0.0156(8) -0.0051(7)
O3W 0.0372(8) 0.0337(7) 0.0723(11) 0.0081(7) 0.0038(8) 0.0056(6)
N1 0.0335(9) 0.0330(8) 0.0588(11) -0.0082(8) 0.0045(8) -0.0045(7)
N2 0.0379(9) 0.0334(8) 0.0467(10) 0.0047(7) 0.0058(8) 0.0077(7)
C1 0.0515(14) 0.0491(12) 0.0680(16) -0.0209(11) 0.0011(13) -0.0075(11)
C2 0.0592(17) 0.0677(14) 0.102(2) -0.0510(14) -0.0005(16) -0.0105(13)
C3 0.0605(16) 0.0377(11) 0.135(3) -0.0271(15) 0.0105(18) -0.0133(12)
C4 0.0375(12) 0.0305(10) 0.116(2) -0.0073(13) 0.0038(14) -0.0026(9)
C5 0.0664(17) 0.0266(10) 0.145(3) 0.0167(14) 0.0122(19) -0.0090(11)
C6 0.0716(19) 0.0467(12) 0.127(3) 0.0425(14) 0.0163(18) -0.0026(13)
C7 0.0461(13) 0.0474(12) 0.0875(18) 0.0290(12) 0.0151(13) 0.0038(11)
C8 0.0724(18) 0.0767(16) 0.0716(17) 0.0414(13) 0.0184(14) 0.0107(15)
C9 0.0806(19) 0.0761(17) 0.0492(15) 0.0184(13) 0.0064(14) 0.0134(16)
C10 0.0629(15) 0.0493(12) 0.0457(13) 0.0072(10) 0.0039(12) 0.0102(12)
C11 0.0300(10) 0.0322(9) 0.0654(14) 0.0117(9) 0.0105(10) 0.0042(8)
C12 0.0295(10) 0.0283(9) 0.0739(15) -0.0027(10) 0.0083(10) -0.0018(8)
N3 0.0326(8) 0.0327(8) 0.0376(9) 0.0019(7) -0.0035(7) 0.0012(7)
N4 0.0330(9) 0.0329(8) 0.0576(11) 0.0055(8) 0.0015(8) -0.0013(7)
C13 0.0380(11) 0.0408(10) 0.0488(12) -0.0008(9) -0.0029(10) 0.0050(9)
C14 0.0506(13) 0.0489(12) 0.0573(14) -0.0057(11) -0.0088(12) 0.0164(11)
C15 0.0660(15) 0.0347(10) 0.0536(14) 0.0028(10) -0.0078(12) 0.0131(11)
C16 0.0633(14) 0.0333(9) 0.0399(12) 0.0024(9) -0.0036(11) 0.0034(10)
C17 0.0763(18) 0.0303(10) 0.0756(17) 0.0157(11) 0.0020(15) -0.0106(11)
C18 0.0742(17) 0.0400(11) 0.0812(19) 0.0139(12) 0.0055(15) -0.0233(12)
C19 0.0507(13) 0.0397(10) 0.0579(14) 0.0023(10) 0.0026(12) -0.0132(10)
C20 0.0469(13) 0.0529(13) 0.0813(18) 0.0030(13) 0.0120(13) -0.0204(11)
C21 0.0348(12) 0.0614(15) 0.108(2) 0.0031(16) 0.0074(14) -0.0069(12)
C22 0.0338(11) 0.0438(11) 0.093(2) 0.0097(13) 0.0006(13) -0.0026(10)
C23 0.0419(11) 0.0282(8) 0.0417(11) 0.0008(8) -0.0004(9) -0.0058(8)
C24 0.0443(11) 0.0293(8) 0.0333(10) -0.0025(8) -0.0023(9) -0.0001(8)
N7 0.0512(13) 0.0841(14) 0.0491(13) -0.0086(11) 0.0181(10) -0.0111(11)
N8 0.120(2) 0.152(2) 0.0912(17) 0.0699(17) 0.0621(16) 0.050(2)
N9 0.0644(16) 0.123(2) 0.0618(16) -0.0129(15) 0.0260(13) -0.0228(15)
C37 0.0543(15) 0.0694(17) 0.0374(13) 0.0019(10) 0.0142(12) 0.0059(11)
C38 0.0692(18) 0.0632(17) 0.0433(15) 0.0010(10) 0.0293(13) -0.0168(11)
N10 0.0473(12) 0.0570(13) 0.0437(12) -0.0034(8) -0.0146(10) 0.0003(8)
N11 0.108(2) 0.111(2) 0.091(2) -0.0213(17) -0.0558(17) 0.0388(17)
N12 0.0879(19) 0.218(4) 0.114(2) -0.083(2) -0.0548(17) 0.049(2)
C39 0.0521(15) 0.0571(14) 0.0424(14) 0.0029(10) -0.0041(12) 0.0013(11)
C40 0.0537(14) 0.0934(19) 0.0605(17) -0.0098(16) -0.0307(13) 0.0050(16)
N5 0.0482(11) 0.0474(10) 0.0763(15) 0.0116(10) 0.0023(11) 0.0105(9)
N6 0.0430(11) 0.0471(10) 0.0688(14) -0.0070(10) -0.0054(10) 0.0048(9)
C25 0.0680(18) 0.088(2) 0.0702(19) 0.0156(16) 0.0073(16) 0.0221(16)
C26 0.078(2) 0.112(3) 0.067(2) -0.0153(19) -0.0045(17) 0.026(2)
C27 0.0615(17) 0.0787(18) 0.089(2) -0.0312(16) -0.0021(16) 0.0055(16)
C28 0.0397(12) 0.0466(12) 0.0809(18) -0.0111(12) 0.0022(13) 0.0025(10)
C29 0.0642(17) 0.0336(11) 0.124(3) -0.0005(14) 0.0104(18) -0.0044(12)
C30 0.0697(18) 0.0397(12) 0.112(2) 0.0187(14) 0.0104(18) 0.0018(13)
C31 0.0462(13) 0.0552(13) 0.0737(17) 0.0175(13) 0.0067(13) 0.0092(11)
C32 0.078(2) 0.097(2) 0.073(2) 0.0279(17) 0.0028(17) 0.0231(18)
C33 0.077(2) 0.121(3) 0.067(2) -0.009(2) -0.0126(17) 0.027(2)
C34 0.0512(15) 0.0800(18) 0.090(2) -0.0259(17) -0.0152(15) 0.0124(14)
C35 0.0298(10) 0.0375(10) 0.0652(15) 0.0052(10) 0.0022(10) 0.0020(9)
C36 0.0290(10) 0.0401(10) 0.0686(15) 0.0011(11) 0.0043(11) 0.0053(9)
N13 0.0492(13) 0.0570(12) 0.124(2) -0.0173(15) -0.0222(14) 0.0109(11)
N14 0.0544(13) 0.0540(12) 0.106(2) 0.0050(13) -0.0230(13) -0.0067(11)
N15 0.145(3) 0.0484(12) 0.0746(17) -0.0086(12) -0.0198(18) 0.0031(16)
C41 0.0688(17) 0.0540(13) 0.0520(14) -0.0120(11) -0.0098(13) 0.0053(13)
C42 0.0376(12) 0.0455(11) 0.0838(18) -0.0143(12) -0.0030(13) -0.0076(10)

loop_
_atom_type_symbol
_atom_type_description
_atom_type_scat_dispersion_real
_atom_type_scat_dispersion_imag
_atom_type_scat_source
C C 0.0033 0.0016 'International Tables Vol C Tables 4.2.6.8 and 6.1.1.4'
H H 0.0000 0.0000 'International Tables Vol C Tables 4.2.6.8 and 6.1.1.4'
N N 0.0061 0.0033 'International Tables Vol C Tables 4.2.6.8 and 6.1.1.4'
O O 0.0106 0.0060 'International Tables Vol C Tables 4.2.6.8 and 6.1.1.4'
Gd Gd -0.1653 3.9035 'International Tables Vol C Tables 4.2.6.8 and 6.1.1.4'

loop_
_geom_angle_atom_site_label_1
_geom_angle_atom_site_label_2
_geom_angle_atom_site_label_3
_geom_angle
_geom_angle_site_symmetry_1
_geom_angle_site_symmetry_3
_geom_angle_publ_flag
O1W Gd1 O2W 74.01(6) . . ?
O1W Gd1 O3W 138.83(6) . . ?
O2W Gd1 O3W 88.31(6) . . ?
O1W Gd1 N10 70.95(7) . . ?
O2W Gd1 N10 136.32(6) . . ?
O3W Gd1 N10 135.37(6) . . ?
O1W Gd1 N7 141.99(7) . . ?
O2W Gd1 N7 135.62(7) . . ?
O3W Gd1 N7 74.81(7) . . ?
N10 Gd1 N7 71.25(8) . . ?
O1W Gd1 N1 92.84(6) . . ?
O2W Gd1 N1 136.47(6) . . ?
O3W Gd1 N1 74.67(6) . . ?
N10 Gd1 N1 70.93(6) . . ?
N7 Gd1 N1 78.56(7) . . ?
O1W Gd1 N3 76.85(6) . . ?
O2W Gd1 N3 76.86(5) . . ?
O3W Gd1 N3 135.58(5) . . ?
N10 Gd1 N3 70.49(6) . . ?
N7 Gd1 N3 87.02(7) . . ?
N1 Gd1 N3 141.35(6) . . ?
O1W Gd1 N2 68.21(6) . . ?
O2W Gd1 N2 73.56(6) . . ?
O3W Gd1 N2 71.22(6) . . ?
N10 Gd1 N2 114.94(7) . . ?
N7 Gd1 N2 133.88(7) . . ?
N1 Gd1 N2 63.11(6) . . ?
N3 Gd1 N2 139.03(5) . . ?
O1W Gd1 N4 128.33(6) . . ?
O2W Gd1 N4 68.24(6) . . ?
O3W Gd1 N4 74.18(6) . . ?
N10 Gd1 N4 116.66(7) . . ?
N7 Gd1 N4 67.72(7) . . ?
N1 Gd1 N4 138.79(6) . . ?
N3 Gd1 N4 61.41(5) . . ?
N2 Gd1 N4 128.36(6) . . ?
C1 N1 C12 117.7(2) . . ?
C1 N1 Gd1 122.24(16) . . ?
C12 N1 Gd1 120.07(15) . . ?
C10 N2 C11 117.3(2) . . ?
C10 N2 Gd1 123.70(15) . . ?
C11 N2 Gd1 119.00(15) . . ?
N1 C1 C2 123.8(3) . . ?
N1 C1 H1A 118.1 . . ?
C2 C1 H1A 118.1 . . ?
C3 C2 C1 119.2(3) . . ?
C3 C2 H2A 120.4 . . ?
C1 C2 H2A 120.4 . . ?
C2 C3 C4 119.6(2) . . ?
C2 C3 H3A 120.2 . . ?
C4 C3 H3A 120.2 . . ?
C3 C4 C12 118.3(3) . . ?
C3 C4 C5 122.9(2) . . ?
C12 C4 C5 118.8(3) . . ?
C6 C5 C4 121.8(2) . . ?
C6 C5 H5A 119.1 . . ?
C4 C5 H5A 119.1 . . ?
C5 C6 C7 121.4(3) . . ?
C5 C6 H6A 119.3 . . ?
C7 C6 H6A 119.3 . . ?
C8 C7 C11 118.4(2) . . ?
C8 C7 C6 122.6(3) . . ?
C11 C7 C6 119.0(3) . . ?
C9 C8 C7 119.4(3) . . ?
C9 C8 H8A 120.3 . . ?
C7 C8 H8A 120.3 . . ?
C8 C9 C10 119.1(3) . . ?
C8 C9 H9A 120.4 . . ?
C10 C9 H9A 120.4 . . ?
N2 C10 C9 124.0(2) . . ?
N2 C10 H10A 118.0 . . ?
C9 C10 H10A 118.0 . . ?
N2 C11 C7 121.9(2) . . ?
N2 C11 C12 118.0(2) . . ?
C7 C11 C12 120.1(2) . . ?
N1 C12 C4 121.4(2) . . ?
N1 C12 C11 119.76(18) . . ?
C4 C12 C11 118.8(2) . . ?
C13 N3 C24 117.07(18) . . ?
C13 N3 Gd1 120.87(14) . . ?
C24 N3 Gd1 122.03(13) . . ?
C22 N4 C23 116.75(19) . . ?
C22 N4 Gd1 123.45(15) . . ?
C23 N4 Gd1 119.79(14) . . ?
N3 C13 C14 124.2(2) . . ?
N3 C13 H13A 117.9 . . ?
C14 C13 H13A 117.9 . . ?
C15 C14 C13 119.0(2) . . ?
C15 C14 H14A 120.5 . . ?
C13 C14 H14A 120.5 . . ?
C14 C15 C16 119.4(2) . . ?
C14 C15 H15A 120.3 . . ?
C16 C15 H15A 120.3 . . ?
C15 C16 C24 118.2(2) . . ?
C15 C16 C17 121.9(2) . . ?
C24 C16 C17 119.8(2) . . ?
C18 C17 C16 121.2(2) . . ?
C18 C17 H17A 119.4 . . ?
C16 C17 H17A 119.4 . . ?
C17 C18 C19 120.6(2) . . ?
C17 C18 H18A 119.7 . . ?
C19 C18 H18A 119.7 . . ?
C20 C19 C23 117.8(2) . . ?
C20 C19 C18 122.4(2) . . ?
C23 C19 C18 119.8(2) . . ?
C21 C20 C19 119.6(2) . . ?
C21 C20 H20A 120.2 . . ?
C19 C20 H20A 120.2 . . ?
C20 C21 C22 119.4(3) . . ?
C20 C21 H21A 120.3 . . ?
C22 C21 H21A 120.3 . . ?
N4 C22 C21 123.7(2) . . ?
N4 C22 H22A 118.1 . . ?
C21 C22 H22A 118.1 . . ?
N4 C23 C19 122.7(2) . . ?
N4 C23 C24 118.07(18) . . ?
C19 C23 C24 119.23(19) . . ?
N3 C24 C16 122.1(2) . . ?
N3 C24 C23 118.57(17) . . ?
C16 C24 C23 119.3(2) . . ?
C37 N7 Gd1 149.5(2) . . ?
C37 N8 C38 121.1(3) . . ?
N7 C37 N8 173.3(4) . . ?
N9 C38 N8 172.0(3) . . ?
C39 N10 Gd1 172.8(2) . . ?
C40 N11 C39 124.7(3) . . ?
N10 C39 N11 175.4(3) . . ?
N12 C40 N11 172.6(4) . . ?
C25 N5 C36 118.3(2) . . ?
C34 N6 C35 116.8(2) . . ?
N5 C25 C26 124.1(3) . . ?
N5 C25 H25A 117.9 . . ?
C26 C25 H25A 117.9 . . ?
C27 C26 C25 117.4(3) . . ?
C27 C26 H26A 121.3 . . ?
C25 C26 H26A 121.3 . . ?
C26 C27 C28 121.2(3) . . ?
C26 C27 H27A 119.4 . . ?
C28 C27 H27A 119.4 . . ?
C27 C28 C36 117.6(3) . . ?
C27 C28 C29 123.2(3) . . ?
C36 C28 C29 119.2(3) . . ?
C30 C29 C28 121.8(3) . . ?
C30 C29 H29A 119.1 . . ?
C28 C29 H29A 119.1 . . ?
C29 C30 C31 121.2(3) . . ?
C29 C30 H30A 119.4 . . ?
C31 C30 H30A 119.4 . . ?
C32 C31 C35 119.3(3) . . ?
C32 C31 C30 121.7(3) . . ?
C35 C31 C30 119.0(3) . . ?
C33 C32 C31 119.5(3) . . ?
C33 C32 H32A 120.2 . . ?
C31 C32 H32A 120.2 . . ?
C32 C33 C34 117.8(3) . . ?
C32 C33 H33A 121.1 . . ?
C34 C33 H33A 121.1 . . ?
N6 C34 C33 125.4(3) . . ?
N6 C34 H34A 117.3 . . ?
C33 C34 H34A 117.3 . . ?
N6 C35 C31 121.2(2) . . ?
N6 C35 C36 118.9(2) . . ?
C31 C35 C36 119.9(2) . . ?
N5 C36 C28 121.3(3) . . ?
N5 C36 C35 119.7(2) . . ?
C28 C36 C35 118.9(2) . . ?
C41 N14 C42 118.8(2) . . ?
N15 C41 N14 173.4(3) . . ?
N13 C42 N14 174.5(3) . . ?

loop_
_geom_bond_atom_site_label_1
_geom_bond_atom_site_label_2
_geom_bond_distance
_geom_bond_site_symmetry_2
_geom_bond_publ_flag
Gd1 O1W 2.4002(17) . ?
Gd1 O2W 2.4043(16) . ?
Gd1 O3W 2.4093(16) . ?
Gd1 N10 2.485(2) . ?
Gd1 N7 2.508(2) . ?
Gd1 N1 2.6053(18) . ?
Gd1 N3 2.6351(17) . ?
Gd1 N2 2.6666(18) . ?
Gd1 N4 2.7066(18) . ?
N1 C1 1.316(3) . ?
N1 C12 1.367(3) . ?
N2 C10 1.327(3) . ?
N2 C11 1.361(3) . ?
C1 C2 1.399(4) . ?
C1 H1A 0.9300 . ?
C2 C3 1.347(5) . ?
C2 H2A 0.9300 . ?
C3 C4 1.390(5) . ?
C3 H3A 0.9300 . ?
C4 C12 1.417(3) . ?
C4 C5 1.437(5) . ?
C5 C6 1.333(5) . ?
C5 H5A 0.9300 . ?
C6 C7 1.422(4) . ?
C6 H6A 0.9300 . ?
C7 C8 1.394(4) . ?
C7 C11 1.412(3) . ?
C8 C9 1.353(4) . ?
C8 H8A 0.9300 . ?
C9 C10 1.393(4) . ?
C9 H9A 0.9300 . ?
C10 H10A 0.9300 . ?
C11 C12 1.441(4) . ?
N3 C13 1.326(3) . ?
N3 C24 1.361(3) . ?
N4 C22 1.337(3) . ?
N4 C23 1.359(3) . ?
C13 C14 1.392(3) . ?
C13 H13A 0.9300 . ?
C14 C15 1.350(4) . ?
C14 H14A 0.9300 . ?
C15 C16 1.399(4) . ?
C15 H15A 0.9300 . ?
C16 C24 1.406(3) . ?
C16 C17 1.428(4) . ?
C17 C18 1.338(4) . ?
C17 H17A 0.9300 . ?
C18 C19 1.442(3) . ?
C18 H18A 0.9300 . ?
C19 C20 1.401(4) . ?
C19 C23 1.405(3) . ?
C20 C21 1.345(4) . ?
C20 H20A 0.9300 . ?
C21 C22 1.389(4) . ?
C21 H21A 0.9300 . ?
C22 H22A 0.9300 . ?
C23 C24 1.438(3) . ?
N7 C37 1.114(4) . ?
N8 C37 1.286(4) . ?
N8 C38 1.307(5) . ?
N9 C38 1.119(4) . ?
N10 C39 1.138(4) . ?
N11 C40 1.281(5) . ?
N11 C39 1.292(4) . ?
N12 C40 1.103(5) . ?
N5 C25 1.323(4) . ?
N5 C36 1.353(3) . ?
N6 C34 1.325(4) . ?
N6 C35 1.363(3) . ?
C25 C26 1.396(5) . ?
C25 H25A 0.9300 . ?
C26 C27 1.356(5) . ?
C26 H26A 0.9300 . ?
C27 C28 1.389(5) . ?
C27 H27A 0.9300 . ?
C28 C36 1.416(3) . ?
C28 C29 1.425(4) . ?
C29 C30 1.338(5) . ?
C29 H29A 0.9300 . ?
C30 C31 1.440(4) . ?
C30 H30A 0.9300 . ?
C31 C32 1.391(5) . ?
C31 C35 1.402(4) . ?
C32 C33 1.354(5) . ?
C32 H32A 0.9300 . ?
C33 C34 1.387(5) . ?
C33 H33A 0.9300 . ?
C34 H34A 0.9300 . ?
C35 C36 1.450(4) . ?
N13 C42 1.141(4) . ?
N14 C41 1.289(4) . ?
N14 C42 1.297(4) . ?
N15 C41 1.134(4) . ?
